data_4060985
loop_
_publ_author_name
'Mac\'ias, Ram\'on'
'Fehlner, Thomas P.'
'Beatty, Alicia M.'
'Noll, Bruce'

_publ_section_title
;
 Heterobimetallic Metallaborane Chemistry: Synthesis and Characterization
 of a "Lightly Stabilized" Molybdairidahexaborane, [{Cp*Ir}{(CO)3(THF)Mo}B4H8],
 and Its Direct Conversion to [{Cp*Ir}{(CO)3(L)Mo}B4H8]
 (L = CO, PPh3, NCPh, CNBu, NH3, PPh3CHC(O)OMe)
;
_journal_coden_ASTM ORGND7
_journal_issue 25
_journal_name_full Organometallics
_journal_page_first 5994
_journal_page_last 6001
_journal_paper_doi 10.1021/om049308f
_journal_volume 23
_journal_year 2004
_chemical_formula_sum 'C14 H23 B4 Ir Mo O4'
_chemical_formula_weight 586.70
_space_group_IT_number 14
_symmetry_cell_setting monoclinic
_symmetry_space_group_name_Hall '-P 2ybc'
_symmetry_space_group_name_H-M 'P 1 21/c 1'
_cell_angle_alpha 90.00
_cell_angle_beta 103.9170(10)
_cell_angle_gamma 90.00
_cell_formula_units_Z 8
_cell_length_a 16.8242(8)
_cell_length_b 11.9429(5)
_cell_length_c 19.9351(9)
_cell_measurement_temperature 100(2)
_cell_volume 3888.0(3)
_diffrn_ambient_temperature 100(2)
_exptl_crystal_density_diffrn 2.005
_cod_depositor_comments
;
The following automatic conversions were performed:
'_symmetry_cell_setting' value 'Monoclinic' changed to 'monoclinic'
according to '/home/saulius/struct/CIF-dictionaries/cif_core.dic'
dictionary named 'cif_core.dic' version 2.4.1 from 2010-06-29.

Automatic conversion script
Id: cif_fix_enum 1527 2010-12-29 10:47:43Z saulius 
;
_cod_original_sg_symbol_H-M 'P 21/c'
_cod_database_code 4060985

loop_
_symmetry_equiv_pos_as_xyz
'x, y, z'
'-x, y+1/2, -z+1/2'
'-x, -y, -z'
'x, -y-1/2, z-1/2'

loop_
_atom_site_label
_atom_site_type_symbol
_atom_site_fract_x
_atom_site_fract_y
_atom_site_fract_z
_atom_site_U_iso_or_equiv
_atom_site_adp_type
_atom_site_occupancy
_atom_site_symmetry_multiplicity
_atom_site_calc_flag
_atom_site_refinement_flags
_atom_site_disorder_assembly
_atom_site_disorder_group
Ir1 Ir 0.093175(19) 0.82181(3) 0.141008(16) 0.00803(9) Uani 1 1 d . . .
Mo1 Mo 0.12642(5) 0.65064(7) 0.05106(4) 0.01230(16) Uani 1 1 d . . .
B1 B 0.0723(6) 0.6466(8) 0.1549(5) 0.0134(19) Uani 1 1 d . . .
H1 H 0.0788 0.5877 0.1191 0.016 Uiso 1 1 d R . .
H2 H 0.1028 0.5966 0.2098 0.016 Uiso 1 1 d R . .
O1 O -0.0164(5) 0.6575(7) -0.0838(4) 0.0257(17) Uani 1 1 d . . .
C1 C 0.0325(6) 0.6593(9) -0.0328(5) 0.0174(18) Uani 1 1 d . . .
Ir2 Ir 0.33961(2) 1.22509(3) -0.165396(19) 0.01489(10) Uani 1 1 d . . .
Mo2 Mo 0.43358(5) 1.29128(7) -0.03173(5) 0.01789(18) Uani 1 1 d . . .
B2 B -0.0127(6) 0.7414(9) 0.1574(5) 0.0138(19) Uani 1 1 d . . .
H4 H -0.0427 0.7735 0.1968 0.017 Uiso 1 1 d R . .
H3 H -0.0157 0.6581 0.1446 0.017 Uiso 1 1 d R . .
O2 O 0.1448(5) 0.4207(8) -0.0198(5) 0.036(2) Uani 1 1 d . . .
C2 C 0.1408(6) 0.5040(10) 0.0073(6) 0.023(2) Uani 1 1 d . . .
B3 B -0.0304(6) 0.8340(9) 0.0829(6) 0.0143(19) Uani 1 1 d . . .
H5 H -0.0746 0.7666 0.0980 0.017 Uiso 1 1 d R . .
H6 H -0.0726 0.9219 0.0776 0.017 Uiso 1 1 d R . .
H7 H -0.0400 0.8074 0.0327 0.017 Uiso 1 1 d R . .
O3 O 0.2285(6) 0.7774(8) -0.0370(5) 0.036(2) Uani 1 1 d . . .
C3 C 0.1924(6) 0.7284(9) -0.0045(5) 0.021(2) Uani 1 1 d . . .
B4 B 0.0501(7) 0.8138(9) 0.0346(5) 0.0133(19) Uani 1 1 d . . .
H8 H 0.0437 0.8966 0.0015 0.016 Uiso 1 1 d R . .
O4 O 0.2972(5) 0.5894(8) 0.1569(4) 0.0321(19) Uani 1 1 d . . .
C4 C 0.2360(7) 0.6121(9) 0.1225(5) 0.021(2) Uani 1 1 d . . .
C11 C 0.1275(6) 0.9121(8) 0.2430(4) 0.0143(17) Uani 1 1 d . . .
C12 C 0.1983(6) 0.8558(8) 0.2343(5) 0.0152(18) Uani 1 1 d . . .
C13 C 0.2200(5) 0.8996(8) 0.1739(5) 0.0153(18) Uani 1 1 d . . .
C14 C 0.1608(6) 0.9842(8) 0.1453(4) 0.0123(16) Uani 1 1 d . . .
C15 C 0.1036(5) 0.9928(7) 0.1882(5) 0.0113(16) Uani 1 1 d . . .
C16 C 0.0873(7) 0.8973(10) 0.3026(5) 0.026(2) Uani 1 1 d . . .
H16A H 0.1134 0.9455 0.3399 0.031 Uiso 1 1 d R . .
H16B H 0.0302 0.9159 0.2880 0.031 Uiso 1 1 d R . .
H16C H 0.0931 0.8208 0.3178 0.031 Uiso 1 1 d R . .
C17 C 0.2482(8) 0.7732(10) 0.2843(6) 0.028(2) Uani 1 1 d . . .
H17A H 0.2891 0.8111 0.3186 0.034 Uiso 1 1 d R . .
H17B H 0.2122 0.7327 0.3064 0.034 Uiso 1 1 d R . .
H17C H 0.2742 0.7218 0.2593 0.034 Uiso 1 1 d R . .
C18 C 0.2962(6) 0.8792(10) 0.1504(6) 0.026(2) Uani 1 1 d . . .
H18A H 0.3394 0.9265 0.1755 0.031 Uiso 1 1 d R . .
H18B H 0.3123 0.8022 0.1579 0.031 Uiso 1 1 d R . .
H18C H 0.2859 0.8959 0.1020 0.031 Uiso 1 1 d R . .
C19 C 0.1646(7) 1.0589(10) 0.0854(5) 0.025(2) Uani 1 1 d . . .
H19A H 0.1983 1.1225 0.1025 0.029 Uiso 1 1 d R . .
H19B H 0.1877 1.0189 0.0528 0.029 Uiso 1 1 d R . .
H19C H 0.1105 1.0838 0.0631 0.029 Uiso 1 1 d R . .
C20 C 0.0350(6) 1.0756(9) 0.1794(6) 0.021(2) Uani 1 1 d . . .
H20A H 0.0541 1.1433 0.2039 0.026 Uiso 1 1 d R . .
H20B H 0.0139 1.0922 0.1312 0.026 Uiso 1 1 d R . .
H20C H -0.0076 1.0434 0.1977 0.026 Uiso 1 1 d R . .
O21 O 0.3416(6) 1.4943(8) 0.0170(5) 0.035(2) Uani 1 1 d . . .
C21 C 0.3702(7) 1.4175(10) -0.0037(6) 0.024(2) Uani 1 1 d . . .
B21 B 0.4382(7) 1.3444(11) -0.1495(6) 0.022(2) Uani 1 1 d . . .
H21 H 0.4845 1.3485 -0.1046 0.027 Uiso 1 1 d R . .
H22 H 0.5013 1.3248 -0.1797 0.027 Uiso 1 1 d R . .
H23 H 0.4175 1.4617 -0.1579 0.027 Uiso 1 1 d R . .
O22 O 0.3719(7) 1.1144(8) 0.0595(5) 0.039(2) Uani 1 1 d . . .
C22 C 0.3956(7) 1.1806(9) 0.0265(6) 0.025(2) Uani 1 1 d . . .
B22 B 0.3405(9) 1.3884(11) -0.2046(8) 0.030(3) Uani 1 1 d . . .
H24 H 0.3283 1.4084 -0.2692 0.036 Uiso 1 1 d R . .
B23 B 0.2573(8) 1.3606(11) -0.1634(7) 0.025(2) Uani 1 1 d . . .
H25 H 0.2970 1.4330 -0.1695 0.029 Uiso 1 1 d R . .
H27 H 0.2679 1.3806 -0.1100 0.029 Uiso 1 1 d R . .
H26 H 0.1970 1.3416 -0.1951 0.029 Uiso 1 1 d R . .
C23 C 0.5145(8) 1.3394(10) 0.0550(7) 0.031(3) Uani 1 1 d . . .
O23 O 0.5591(7) 1.3652(9) 0.1051(5) 0.048(3) Uani 1 1 d . . .
B24 B 0.2928(7) 1.2791(9) -0.0846(7) 0.021(2) Uani 1 1 d . . .
H28 H 0.2352 1.2281 -0.0499 0.025 Uiso 1 1 d R . .
O24 O 0.5814(6) 1.1353(9) -0.0530(5) 0.036(2) Uani 1 1 d . . .
C24 C 0.5269(7) 1.1885(11) -0.0476(6) 0.027(2) Uani 1 1 d . . .
C31 C 0.3971(6) 1.0782(9) -0.2107(6) 0.021(2) Uani 1 1 d . . .
C32 C 0.3387(6) 1.1334(9) -0.2636(5) 0.020(2) Uani 1 1 d . . .
C33 C 0.2593(6) 1.1228(9) -0.2486(5) 0.020(2) Uani 1 1 d . . .
C34 C 0.2707(6) 1.0635(8) -0.1847(5) 0.0180(19) Uani 1 1 d . . .
C35 C 0.3551(6) 1.0355(9) -0.1612(5) 0.020(2) Uani 1 1 d . . .
C36 C 0.4845(7) 1.0594(12) -0.2124(7) 0.032(3) Uani 1 1 d . . .
H36A H 0.4903 0.9898 -0.2349 0.039 Uiso 1 1 d R . .
H36B H 0.5180 1.0581 -0.1660 0.039 Uiso 1 1 d R . .
H36C H 0.5013 1.1200 -0.2374 0.039 Uiso 1 1 d R . .
C37 C 0.3560(9) 1.1832(13) -0.3277(7) 0.039(3) Uani 1 1 d . . .
H37A H 0.3520 1.1266 -0.3625 0.046 Uiso 1 1 d R . .
H37B H 0.4100 1.2147 -0.3170 0.046 Uiso 1 1 d R . .
H37C H 0.3165 1.2410 -0.3443 0.046 Uiso 1 1 d R . .
C38 C 0.1800(7) 1.1598(11) -0.2949(7) 0.031(3) Uani 1 1 d . . .
H38A H 0.1580 1.1004 -0.3264 0.037 Uiso 1 1 d R . .
H38B H 0.1879 1.2251 -0.3206 0.037 Uiso 1 1 d R . .
H38C H 0.1425 1.1768 -0.2669 0.037 Uiso 1 1 d R . .
C39 C 0.2035(7) 1.0273(9) -0.1516(6) 0.023(2) Uani 1 1 d . . .
H39A H 0.1843 0.9544 -0.1684 0.028 Uiso 1 1 d R . .
H39B H 0.1592 1.0800 -0.1634 0.028 Uiso 1 1 d R . .
H39C H 0.2236 1.0246 -0.1023 0.028 Uiso 1 1 d R . .
C40 C 0.3906(8) 0.9599(10) -0.1018(6) 0.031(3) Uani 1 1 d . . .
H40A H 0.3888 0.8835 -0.1171 0.037 Uiso 1 1 d R . .
H40B H 0.3590 0.9674 -0.0678 0.037 Uiso 1 1 d R . .
H40C H 0.4463 0.9808 -0.0818 0.037 Uiso 1 1 d R . .

loop_
_atom_site_aniso_label
_atom_site_aniso_U_11
_atom_site_aniso_U_22
_atom_site_aniso_U_33
_atom_site_aniso_U_23
_atom_site_aniso_U_13
_atom_site_aniso_U_12
Ir1 0.00842(15) 0.00900(16) 0.00651(15) -0.00079(11) 0.00150(11) -0.00053(11)
Mo1 0.0126(3) 0.0124(4) 0.0126(3) -0.0042(3) 0.0043(3) -0.0008(3)
B1 0.018(5) 0.007(4) 0.017(5) 0.001(4) 0.009(4) -0.001(4)
O1 0.024(4) 0.035(5) 0.017(4) -0.006(3) 0.002(3) -0.003(3)
C1 0.019(5) 0.020(5) 0.015(4) -0.004(4) 0.007(4) 0.001(4)
Ir2 0.01262(17) 0.01549(19) 0.01608(18) -0.00021(13) 0.00249(13) 0.00268(13)
Mo2 0.0179(4) 0.0175(4) 0.0177(4) 0.0002(3) 0.0032(3) 0.0013(3)
B2 0.009(4) 0.016(5) 0.018(5) -0.002(4) 0.008(4) -0.003(4)
O2 0.026(4) 0.030(5) 0.053(6) -0.028(4) 0.010(4) -0.001(4)
C2 0.013(4) 0.028(6) 0.028(5) -0.012(4) 0.007(4) -0.002(4)
B3 0.011(4) 0.013(5) 0.017(5) -0.007(4) -0.001(4) -0.002(4)
O3 0.033(5) 0.046(6) 0.033(5) 0.001(4) 0.020(4) -0.014(4)
C3 0.018(5) 0.026(5) 0.017(5) -0.004(4) 0.002(4) -0.005(4)
B4 0.019(5) 0.017(5) 0.003(4) -0.004(3) 0.002(3) 0.000(4)
O4 0.029(4) 0.033(5) 0.028(4) -0.002(4) -0.005(3) 0.015(4)
C4 0.025(5) 0.020(5) 0.020(5) -0.005(4) 0.009(4) 0.001(4)
C11 0.020(4) 0.017(4) 0.005(4) -0.006(3) 0.002(3) -0.006(4)
C12 0.015(4) 0.016(4) 0.010(4) -0.002(3) -0.006(3) 0.000(3)
C13 0.008(4) 0.015(4) 0.021(5) -0.008(4) 0.001(3) -0.007(3)
C14 0.015(4) 0.012(4) 0.009(4) -0.002(3) 0.003(3) -0.006(3)
C15 0.013(4) 0.009(4) 0.013(4) -0.002(3) 0.005(3) -0.002(3)
C16 0.037(6) 0.032(6) 0.011(4) -0.004(4) 0.012(4) -0.011(5)
C17 0.036(6) 0.023(5) 0.018(5) 0.004(4) -0.008(4) 0.006(5)
C18 0.010(4) 0.031(6) 0.039(6) -0.013(5) 0.009(4) -0.003(4)
C19 0.030(5) 0.027(6) 0.016(5) 0.002(4) 0.004(4) -0.008(4)
C20 0.022(5) 0.014(5) 0.027(5) -0.005(4) 0.003(4) 0.003(4)
O21 0.033(5) 0.034(5) 0.037(5) -0.009(4) 0.008(4) 0.011(4)
C21 0.022(5) 0.026(5) 0.027(5) -0.004(4) 0.008(4) 0.003(4)
B21 0.022(6) 0.027(6) 0.016(5) 0.005(4) 0.001(4) -0.001(5)
O22 0.059(6) 0.027(5) 0.038(5) 0.004(4) 0.023(5) 0.003(4)
C22 0.031(6) 0.020(5) 0.024(5) 0.004(4) 0.010(4) 0.007(4)
B22 0.036(7) 0.020(6) 0.033(7) 0.008(5) 0.006(6) 0.004(5)
B23 0.023(6) 0.019(6) 0.030(6) -0.002(5) 0.003(5) 0.008(5)
C23 0.029(6) 0.024(6) 0.036(6) -0.005(5) -0.001(5) 0.003(5)
O23 0.053(6) 0.043(6) 0.038(5) -0.007(5) -0.013(5) 0.003(5)
B24 0.015(5) 0.014(5) 0.031(6) -0.012(4) 0.001(4) 0.002(4)
O24 0.031(5) 0.053(6) 0.028(4) 0.005(4) 0.015(4) 0.015(4)
C24 0.026(5) 0.032(6) 0.024(5) 0.002(5) 0.005(4) 0.003(5)
C31 0.015(4) 0.024(5) 0.024(5) -0.016(4) 0.004(4) 0.001(4)
C32 0.021(5) 0.025(5) 0.015(4) -0.004(4) 0.003(4) -0.005(4)
C33 0.020(5) 0.018(5) 0.021(5) -0.005(4) 0.003(4) 0.002(4)
C34 0.019(5) 0.015(4) 0.020(5) -0.002(4) 0.005(4) 0.002(4)
C35 0.020(5) 0.015(5) 0.021(5) -0.007(4) 0.000(4) 0.008(4)
C36 0.023(5) 0.045(7) 0.033(6) -0.007(5) 0.012(5) 0.011(5)
C37 0.050(8) 0.047(8) 0.023(6) 0.004(5) 0.017(6) -0.005(7)
C38 0.026(6) 0.027(6) 0.032(6) 0.005(5) -0.005(5) 0.004(5)
C39 0.023(5) 0.020(5) 0.030(6) -0.001(4) 0.013(4) -0.003(4)
C40 0.037(6) 0.021(5) 0.029(6) 0.006(5) -0.002(5) 0.010(5)

loop_
_geom_bond_atom_site_label_1
_geom_bond_atom_site_label_2
_geom_bond_distance
_geom_bond_site_symmetry_2
_geom_bond_publ_flag
Ir1 B4 2.073(9) . ?
Ir1 B2 2.117(10) . ?
Ir1 B3 2.128(10) . ?
Ir1 B1 2.151(10) . ?
Ir1 C15 2.237(9) . ?
Ir1 C14 2.239(9) . ?
Ir1 C11 2.250(8) . ?
Ir1 C12 2.273(9) . ?
Ir1 C13 2.274(9) . ?
Ir1 Mo1 2.8617(8) . ?
Mo1 C3 1.978(11) . ?
Mo1 C2 1.997(11) . ?
Mo1 C1 2.008(10) . ?
Mo1 C4 2.091(11) . ?
Mo1 B4 2.314(11) . ?
Mo1 B1 2.455(10) . ?
B1 B2 1.834(15) . ?
O1 C1 1.145(13) . ?
Ir2 B24 2.060(12) . ?
Ir2 B22 2.103(13) . ?
Ir2 B23 2.136(12) . ?
Ir2 B21 2.151(12) . ?
Ir2 C33 2.234(10) . ?
Ir2 C34 2.237(10) . ?
Ir2 C32 2.240(10) . ?
Ir2 C35 2.279(10) . ?
Ir2 C31 2.291(10) . ?
Ir2 Mo2 2.8632(10) . ?
Mo2 C22 1.965(11) . ?
Mo2 C21 2.002(11) . ?
Mo2 C23 2.009(12) . ?
Mo2 C24 2.076(12) . ?
Mo2 B24 2.354(11) . ?
Mo2 B21 2.451(12) . ?
B2 B3 1.818(16) . ?
O2 C2 1.142(14) . ?
B3 B4 1.856(15) . ?
O3 C3 1.149(13) . ?
O4 C4 1.125(14) . ?
C11 C12 1.414(14) . ?
C11 C15 1.440(13) . ?
C11 C16 1.512(13) . ?
C12 C13 1.437(14) . ?
C12 C17 1.507(13) . ?
C13 C14 1.437(13) . ?
C13 C18 1.488(13) . ?
C14 C15 1.436(12) . ?
C14 C19 1.506(13) . ?
C15 C20 1.498(13) . ?
O21 C21 1.157(14) . ?
B21 B22 1.821(19) . ?
O22 C22 1.158(15) . ?
B22 B23 1.82(2) . ?
B23 B24 1.823(19) . ?
C23 O23 1.139(16) . ?
O24 C24 1.141(15) . ?
C31 C32 1.418(15) . ?
C31 C35 1.438(16) . ?
C31 C36 1.495(14) . ?
C32 C33 1.443(14) . ?
C32 C37 1.499(15) . ?
C33 C34 1.429(14) . ?
C33 C38 1.495(15) . ?
C34 C35 1.424(14) . ?
C34 C39 1.503(14) . ?
C35 C40 1.495(15) . ?
